data_7236654
loop_
_publ_author_name
'Ogumi, Keisuke'
'Nakagawa, Takafumi'
'Okada, Hiroshi'
'Sakai, Ryohei'
'Wang, Huan'
'Matsuo, Yutaka'

_publ_section_title
;
 Substituent effects in magnesium tetraethynylporphyrin with two
 diketopyrrolopyrrole units for bulk heterojunction organic solar cells
;
_journal_issue 44
_journal_name_full 'Journal of Materials Chemistry A'
_journal_page_first 23067
_journal_paper_doi 10.1039/C7TA07576F
_journal_volume 5
_journal_year 2017
_chemical_formula_sum 'C70 H84 Mg N4 Si2'
_chemical_formula_weight 1061.90
_chemical_name_common Mg-TIPSTEP-C6H4Hex
_chemical_name_systematic Mg-TIPSTEP-C6H4Hex
_space_group_IT_number 2
_space_group_name_Hall '-P 1'
_space_group_name_H-M_alt 'P -1'
_symmetry_cell_setting triclinic
_symmetry_Int_Tables_number 2
_symmetry_space_group_name_Hall '-P 1'
_symmetry_space_group_name_H-M 'P -1'
_atom_sites_solution_hydrogens geom
_atom_sites_solution_primary direct
_atom_sites_solution_secondary difmap
_audit_creation_method SHELXL-97
_audit_update_record
;
2017-08-16 deposited with the CCDC.
2017-10-07 downloaded from the CCDC.
;
_cell_angle_alpha 82.573(3)
_cell_angle_beta 83.187(3)
_cell_angle_gamma 82.072(3)
_cell_formula_units_Z 1
_cell_length_a 8.4747(5)
_cell_length_b 13.7672(8)
_cell_length_c 13.9878(8)
_cell_measurement_reflns_used 5742
_cell_measurement_temperature 296(2)
_cell_measurement_theta_max 68.22
_cell_measurement_theta_min 3.20
_cell_volume 1594.37(16)
_computing_structure_refinement 'SHELXL-97 (Sheldrick, 1997)'
_computing_structure_solution 'SHELXS-97 (Sheldrick, 1990)'
_diffrn_ambient_temperature 296(2)
_diffrn_detector_area_resol_mean 10.00
_diffrn_measured_fraction_theta_full 0.984
_diffrn_measured_fraction_theta_max 0.984
_diffrn_measurement_device_type 'Rigaku RAXIS-RAPID'
_diffrn_radiation_monochromator graphite
_diffrn_radiation_source 'fine-focus sealed tube'
_diffrn_radiation_type 'Cu K?a'
_diffrn_radiation_wavelength 1.54187
_diffrn_reflns_av_R_equivalents 0.0590
_diffrn_reflns_av_sigmaI/netI 0.0798
_diffrn_reflns_limit_h_max 10
_diffrn_reflns_limit_h_min -10
_diffrn_reflns_limit_k_max 16
_diffrn_reflns_limit_k_min -16
_diffrn_reflns_limit_l_max 16
_diffrn_reflns_limit_l_min -16
_diffrn_reflns_number 10552
_diffrn_reflns_theta_full 68.22
_diffrn_reflns_theta_max 68.22
_diffrn_reflns_theta_min 3.20
_exptl_absorpt_coefficient_mu 0.915
_exptl_absorpt_correction_T_max 0.9141
_exptl_absorpt_correction_T_min 0.8382
_exptl_crystal_colour green
_exptl_crystal_density_diffrn 1.106
_exptl_crystal_density_method 'not measured'
_exptl_crystal_description prism
_exptl_crystal_F_000 572
_exptl_crystal_size_max 0.20
_exptl_crystal_size_mid 0.10
_exptl_crystal_size_min 0.10
_refine_diff_density_max 0.455
_refine_diff_density_min -0.355
_refine_diff_density_rms 0.067
_refine_ls_extinction_method empirical
_refine_ls_goodness_of_fit_ref 1.099
_refine_ls_hydrogen_treatment constr
_refine_ls_matrix_type full
_refine_ls_number_parameters 356
_refine_ls_number_reflns 5742
_refine_ls_number_restraints 42
_refine_ls_restrained_S_all 1.127
_refine_ls_R_factor_all 0.2042
_refine_ls_R_factor_gt 0.1249
_refine_ls_shift/su_max 0.003
_refine_ls_shift/su_mean 0.000
_refine_ls_structure_factor_coef Fsqd
_refine_ls_weighting_details 'calc w=1/[?^2^(Fo^2^)+(0.2000P)^2^+0.0000P] where P=(Fo^2^+2Fc^2^)/3'
_refine_ls_weighting_scheme calc
_refine_ls_wR_factor_gt 0.3398
_refine_ls_wR_factor_ref 0.4056
_reflns_number_gt 2286
_reflns_number_total 5742
_reflns_threshold_expression >2sigma(I)
_cod_data_source_file c7ta07576f2.cif
_cod_data_source_block compound1b
_cod_database_code 7236654

loop_
_symmetry_equiv_pos_as_xyz
'x, y, z'
'-x, -y, -z'

loop_
_atom_site_label
_atom_site_type_symbol
_atom_site_fract_x
_atom_site_fract_y
_atom_site_fract_z
_atom_site_U_iso_or_equiv
_atom_site_adp_type
_atom_site_occupancy
_atom_site_symmetry_multiplicity
_atom_site_calc_flag
_atom_site_refinement_flags
Si2 Si 0.2825(2) 0.26433(15) -0.48795(13) 0.1155(8) Uani 1 1 d .
Mg1 Mg 0.0000 0.5000 0.0000 0.0935(9) Uani 1 2 d S
N1 N 0.1950(5) 0.5029(3) -0.1017(3) 0.0885(13) Uani 1 1 d .
N2 N 0.1060(5) 0.5804(3) 0.0814(3) 0.0862(12) Uani 1 1 d .
C1 C 0.2165(7) 0.4574(4) -0.1861(4) 0.0938(16) Uani 1 1 d .
C2 C 0.3688(7) 0.4764(5) -0.2378(4) 0.1029(18) Uani 1 1 d .
H1 H 0.4135 0.4541 -0.2962 0.124 Uiso 1 1 calc R
C3 C 0.4335(7) 0.5325(5) -0.1849(4) 0.1001(17) Uani 1 1 d .
H2 H 0.5312 0.5571 -0.2007 0.120 Uiso 1 1 calc R
C4 C 0.3263(6) 0.5476(4) -0.1006(4) 0.0838(15) Uani 1 1 d .
C5 C 0.3550(6) 0.6013(4) -0.0258(4) 0.0880(16) Uani 1 1 d .
C6 C 0.2505(6) 0.6163(4) 0.0582(4) 0.0804(14) Uani 1 1 d .
C7 C 0.2769(7) 0.6723(5) 0.1336(5) 0.1031(18) Uani 1 1 d .
H3 H 0.3674 0.7029 0.1358 0.124 Uiso 1 1 calc R
C8 C 0.1507(7) 0.6728(5) 0.1994(4) 0.1016(18) Uani 1 1 d .
H4 H 0.1362 0.7044 0.2553 0.122 Uiso 1 1 calc R
C9 C 0.0414(7) 0.6163(4) 0.1688(4) 0.0935(16) Uani 1 1 d .
C10 C 0.1080(7) 0.4024(4) -0.2151(4) 0.0950(16) Uani 1 1 d .
C11 C 0.5004(7) 0.6432(4) -0.0376(4) 0.0939(16) Uani 1 1 d .
C12 C 0.6253(7) 0.6780(4) -0.0487(4) 0.0981(17) Uani 1 1 d .
C13 C 0.7727(7) 0.7187(4) -0.0616(5) 0.0967(17) Uani 1 1 d .
C14 C 0.8844(8) 0.7042(5) -0.1404(5) 0.116(2) Uani 1 1 d .
H5 H 0.8631 0.6653 -0.1858 0.139 Uiso 1 1 calc R
C15 C 1.0251(8) 0.7447(6) -0.1541(6) 0.124(2) Uani 1 1 d .
H6 H 1.0969 0.7324 -0.2081 0.149 Uiso 1 1 calc R
C16 C 1.0615(8) 0.8015(6) -0.0916(7) 0.131(3) Uani 1 1 d .
C17 C 0.9526(10) 0.8183(5) -0.0118(6) 0.129(2) Uani 1 1 d .
H7 H 0.9752 0.8595 0.0311 0.155 Uiso 1 1 calc R
C18 C 0.8124(7) 0.7766(5) 0.0064(5) 0.1101(19) Uani 1 1 d .
H8 H 0.7447 0.7862 0.0627 0.132 Uiso 1 1 calc R
C19 C 1.2183(10) 0.8488(7) -0.1041(8) 0.185(4) Uani 1 1 d .
H9 H 1.2464 0.8570 -0.0406 0.222 Uiso 1 1 calc R
H10 H 1.3035 0.8044 -0.1338 0.222 Uiso 1 1 calc R
C20 C 1.2081(13) 0.9404(9) -0.1607(8) 0.217(5) Uani 1 1 d D
H11 H 1.1057 0.9763 -0.1400 0.260 Uiso 1 1 calc R
H12 H 1.2026 0.9275 -0.2267 0.260 Uiso 1 1 calc R
C21 C 1.3307(18) 1.0100(11) -0.1653(12) 0.291(7) Uani 1 1 d DU
H13 H 1.3169 1.0569 -0.2226 0.349 Uiso 1 1 calc R
H14 H 1.3031 1.0469 -0.1098 0.349 Uiso 1 1 calc R
C22 C 1.4988(18) 0.9749(10) -0.1675(12) 0.276(7) Uani 1 1 d DU
H15 H 1.5338 0.9402 -0.2239 0.331 Uiso 1 1 calc R
H16 H 1.5197 0.9297 -0.1099 0.331 Uiso 1 1 calc R
C23 C 1.758(2) 1.0362(12) -0.2013(12) 0.294(8) Uani 1 1 d D
H17 H 1.7813 0.9658 -0.1878 0.441 Uiso 1 1 calc R
H18 H 1.8226 1.0678 -0.1660 0.441 Uiso 1 1 calc R
H19 H 1.7804 1.0552 -0.2695 0.441 Uiso 1 1 calc R
C24 C 1.589(2) 1.0659(10) -0.1719(12) 0.270(7) Uani 1 1 d D
H20 H 1.5464 1.1186 -0.2182 0.324 Uiso 1 1 calc R
H21 H 1.5772 1.0897 -0.1088 0.324 Uiso 1 1 calc R
C25 C 0.1571(7) 0.3563(5) -0.3026(5) 0.1029(18) Uani 1 1 d .
C26 C 0.2061(8) 0.3194(5) -0.3752(5) 0.117(2) Uani 1 1 d .
C27 C 0.5089(12) 0.2467(11) -0.4993(9) 0.223(5) Uani 1 1 d .
H22 H 0.5141 0.1770 -0.4725 0.268 Uiso 1 1 calc R
C28 C 0.5886(10) 0.2234(9) -0.5926(7) 0.207(5) Uani 1 1 d .
H23 H 0.5588 0.2759 -0.6417 0.311 Uiso 1 1 calc R
H24 H 0.5573 0.1630 -0.6073 0.311 Uiso 1 1 calc R
H25 H 0.7025 0.2158 -0.5905 0.311 Uiso 1 1 calc R
C29 C 0.5876(12) 0.2701(12) -0.4286(11) 0.264(7) Uani 1 1 d .
H26 H 0.6469 0.3241 -0.4535 0.396 Uiso 1 1 calc R
H27 H 0.6599 0.2140 -0.4064 0.396 Uiso 1 1 calc R
H28 H 0.5118 0.2889 -0.3755 0.396 Uiso 1 1 calc R
C30 C 0.2115(12) 0.3558(7) -0.5894(5) 0.156(3) Uani 1 1 d .
H29 H 0.2593 0.3304 -0.6499 0.187 Uiso 1 1 calc R
C31 C 0.2674(15) 0.4545(8) -0.5893(8) 0.233(6) Uani 1 1 d .
H30 H 0.1923 0.5052 -0.6182 0.350 Uiso 1 1 calc R
H31 H 0.3705 0.4555 -0.6259 0.350 Uiso 1 1 calc R
H32 H 0.2752 0.4658 -0.5239 0.350 Uiso 1 1 calc R
C32 C 0.0278(15) 0.3654(11) -0.5902(8) 0.261(7) Uani 1 1 d .
H33 H -0.0225 0.3635 -0.5249 0.392 Uiso 1 1 calc R
H34 H 0.0004 0.3118 -0.6199 0.392 Uiso 1 1 calc R
H35 H -0.0085 0.4269 -0.6264 0.392 Uiso 1 1 calc R
C33 C 0.2072(14) 0.1437(9) -0.4853(9) 0.214(4) Uani 1 1 d DU
H36 H 0.3008 0.1049 -0.4582 0.257 Uiso 1 1 calc R
C34 C 0.0927(17) 0.1152(9) -0.4014(8) 0.262(5) Uani 1 1 d DU
H37 H -0.0089 0.1109 -0.4234 0.392 Uiso 1 1 calc R
H38 H 0.0796 0.1640 -0.3569 0.392 Uiso 1 1 calc R
H39 H 0.1330 0.0523 -0.3694 0.392 Uiso 1 1 calc R
C35 C 0.2273(16) 0.0945(9) -0.5748(8) 0.254(5) Uani 1 1 d DU
H40 H 0.3041 0.1244 -0.6213 0.380 Uiso 1 1 calc R
H41 H 0.1264 0.1013 -0.6013 0.380 Uiso 1 1 calc R
H42 H 0.2643 0.0257 -0.5598 0.380 Uiso 1 1 calc R

loop_
_atom_site_aniso_label
_atom_site_aniso_U_11
_atom_site_aniso_U_22
_atom_site_aniso_U_33
_atom_site_aniso_U_23
_atom_site_aniso_U_13
_atom_site_aniso_U_12
Si2 0.1151(14) 0.1342(17) 0.0997(13) -0.0356(11) 0.0111(10) -0.0229(12)
Mg1 0.0727(15) 0.122(2) 0.0899(17) -0.0211(15) 0.0035(13) -0.0294(14)
N1 0.084(3) 0.104(3) 0.081(3) -0.011(2) -0.001(2) -0.029(3)
N2 0.082(3) 0.100(3) 0.079(3) -0.014(2) -0.002(2) -0.023(2)
C1 0.084(4) 0.109(4) 0.088(4) -0.012(3) 0.003(3) -0.022(3)
C2 0.091(4) 0.127(5) 0.093(4) -0.026(4) 0.010(3) -0.029(4)
C3 0.070(3) 0.118(4) 0.114(4) -0.018(4) 0.007(3) -0.028(3)
C4 0.068(3) 0.096(4) 0.088(4) -0.012(3) 0.002(3) -0.022(3)
C5 0.069(3) 0.100(4) 0.097(4) -0.005(3) -0.006(3) -0.025(3)
C6 0.064(3) 0.096(4) 0.086(3) -0.020(3) 0.000(3) -0.025(3)
C7 0.082(4) 0.123(5) 0.112(4) -0.025(4) -0.008(3) -0.032(3)
C8 0.093(4) 0.130(5) 0.091(4) -0.028(3) -0.002(3) -0.040(4)
C9 0.084(4) 0.114(4) 0.085(4) -0.021(3) 0.000(3) -0.019(3)
C10 0.091(4) 0.114(4) 0.082(3) -0.024(3) 0.006(3) -0.021(3)
C11 0.076(4) 0.104(4) 0.105(4) -0.015(3) -0.007(3) -0.022(3)
C12 0.078(4) 0.112(4) 0.108(4) -0.015(3) -0.006(3) -0.025(3)
C13 0.073(3) 0.108(4) 0.112(4) -0.011(4) -0.008(3) -0.024(3)
C14 0.091(4) 0.146(6) 0.116(5) -0.023(4) -0.003(4) -0.034(4)
C15 0.078(4) 0.149(6) 0.143(6) -0.003(5) 0.004(4) -0.033(4)
C16 0.074(4) 0.130(6) 0.188(8) 0.010(6) -0.015(5) -0.040(4)
C17 0.110(5) 0.117(5) 0.174(7) -0.015(5) -0.044(5) -0.038(4)
C18 0.089(4) 0.126(5) 0.122(5) -0.024(4) -0.006(4) -0.031(4)
C19 0.135(7) 0.143(7) 0.273(12) 0.048(7) -0.041(7) -0.050(6)
C20 0.188(9) 0.224(11) 0.259(12) -0.002(9) -0.006(8) -0.137(9)
C21 0.301(11) 0.283(10) 0.298(10) -0.016(8) -0.048(9) -0.068(9)
C22 0.265(10) 0.274(10) 0.288(10) -0.036(8) -0.006(8) -0.046(9)
C23 0.240(16) 0.34(2) 0.311(19) -0.064(15) -0.018(15) -0.062(15)
C24 0.280(17) 0.260(15) 0.302(16) -0.047(12) 0.001(14) -0.153(15)
C25 0.102(4) 0.121(5) 0.084(4) -0.016(4) 0.007(3) -0.022(4)
C26 0.103(5) 0.151(6) 0.101(5) -0.026(4) 0.004(4) -0.031(4)
C27 0.121(7) 0.379(17) 0.184(10) -0.127(11) 0.013(7) -0.020(9)
C28 0.124(6) 0.320(13) 0.170(8) -0.081(9) 0.046(6) -0.005(7)
C29 0.129(8) 0.393(19) 0.300(16) -0.161(15) -0.016(9) -0.029(10)
C30 0.183(9) 0.176(8) 0.095(5) -0.030(5) 0.028(5) 0.002(7)
C31 0.297(14) 0.149(8) 0.206(10) 0.027(7) 0.098(10) -0.009(9)
C32 0.207(12) 0.385(19) 0.168(9) -0.072(10) -0.057(8) 0.118(12)
C33 0.215(4) 0.214(4) 0.214(4) -0.0262(11) -0.0205(11) -0.0283(12)
C34 0.286(9) 0.246(8) 0.275(9) -0.054(7) -0.013(7) -0.098(7)
C35 0.307(13) 0.243(10) 0.241(10) -0.147(9) 0.058(9) -0.101(9)

loop_
_atom_type_symbol
_atom_type_description
_atom_type_scat_dispersion_real
_atom_type_scat_dispersion_imag
_atom_type_scat_source
C C 0.0181 0.0091 'International Tables Vol C Tables 4.2.6.8 and 6.1.1.4'
H H 0.0000 0.0000 'International Tables Vol C Tables 4.2.6.8 and 6.1.1.4'
Mg Mg 0.1719 0.1771 'International Tables Vol C Tables 4.2.6.8 and 6.1.1.4'
N N 0.0311 0.0180 'International Tables Vol C Tables 4.2.6.8 and 6.1.1.4'
Si Si 0.2541 0.3302 'International Tables Vol C Tables 4.2.6.8 and 6.1.1.4'

loop_
_geom_angle_atom_site_label_1
_geom_angle_atom_site_label_2
_geom_angle_atom_site_label_3
_geom_angle
_geom_angle_site_symmetry_1
_geom_angle_site_symmetry_3
C26 Si2 C33 109.9(4) . .
C26 Si2 C30 106.0(3) . .
C33 Si2 C30 112.3(5) . .
C26 Si2 C27 109.2(4) . .
C33 Si2 C27 109.9(6) . .
C30 Si2 C27 109.4(5) . .
N2 Mg1 N2 180.00(17) 2_565 .
N2 Mg1 N1 90.52(17) 2_565 .
N2 Mg1 N1 89.48(17) . .
N2 Mg1 N1 89.48(17) 2_565 2_565
N2 Mg1 N1 90.52(17) . 2_565
N1 Mg1 N1 180.0 . 2_565
C4 N1 C1 106.6(4) . .
C4 N1 Mg1 127.7(4) . .
C1 N1 Mg1 125.7(3) . .
C6 N2 C9 105.7(4) . .
C6 N2 Mg1 126.9(4) . .
C9 N2 Mg1 127.2(3) . .
N1 C1 C10 125.1(5) . .
N1 C1 C2 108.7(5) . .
C10 C1 C2 126.2(6) . .
C3 C2 C1 106.5(5) . .
C3 C2 H1 126.8 . .
C1 C2 H1 126.8 . .
C2 C3 C4 108.0(5) . .
C2 C3 H2 126.0 . .
C4 C3 H2 126.0 . .
N1 C4 C5 125.2(5) . .
N1 C4 C3 110.2(5) . .
C5 C4 C3 124.6(5) . .
C6 C5 C4 125.2(5) . .
C6 C5 C11 117.8(5) . .
C4 C5 C11 117.0(5) . .
N2 C6 C5 125.5(5) . .
N2 C6 C7 108.8(5) . .
C5 C6 C7 125.7(5) . .
C8 C7 C6 108.6(5) . .
C8 C7 H3 125.7 . .
C6 C7 H3 125.7 . .
C7 C8 C9 107.4(5) . .
C7 C8 H4 126.3 . .
C9 C8 H4 126.3 . .
C10 C9 N2 123.1(5) 2_565 .
C10 C9 C8 127.4(5) 2_565 .
N2 C9 C8 109.4(5) . .
C9 C10 C1 128.2(5) 2_565 .
C9 C10 C25 115.3(5) 2_565 .
C1 C10 C25 116.5(5) . .
C12 C11 C5 179.0(6) . .
C11 C12 C13 179.8(7) . .
C14 C13 C18 116.5(6) . .
C14 C13 C12 122.3(6) . .
C18 C13 C12 121.2(6) . .
C15 C14 C13 122.5(7) . .
C15 C14 H5 118.7 . .
C13 C14 H5 118.7 . .
C16 C15 C14 121.4(7) . .
C16 C15 H6 119.3 . .
C14 C15 H6 119.3 . .
C15 C16 C17 118.0(7) . .
C15 C16 C19 123.2(9) . .
C17 C16 C19 118.8(9) . .
C18 C17 C16 122.6(7) . .
C18 C17 H7 118.7 . .
C16 C17 H7 118.7 . .
C17 C18 C13 118.9(6) . .
C17 C18 H8 120.5 . .
C13 C18 H8 120.5 . .
C20 C19 C16 113.3(8) . .
C20 C19 H9 108.9 . .
C16 C19 H9 108.9 . .
C20 C19 H10 108.9 . .
C16 C19 H10 108.9 . .
H9 C19 H10 107.7 . .
C19 C20 C21 122.8(11) . .
C19 C20 H11 106.6 . .
C21 C20 H11 106.6 . .
C19 C20 H12 106.6 . .
C21 C20 H12 106.6 . .
H11 C20 H12 106.6 . .
C22 C21 C20 121.4(13) . .
C22 C21 H13 107.0 . .
C20 C21 H13 107.0 . .
C22 C21 H14 107.0 . .
C20 C21 H14 107.0 . .
H13 C21 H14 106.7 . .
C21 C22 C24 107.5(12) . .
C21 C22 H15 110.2 . .
C24 C22 H15 110.2 . .
C21 C22 H16 110.2 . .
C24 C22 H16 110.2 . .
H15 C22 H16 108.5 . .
C24 C23 H17 109.5 . .
C24 C23 H18 109.5 . .
H17 C23 H18 109.5 . .
C24 C23 H19 109.5 . .
H17 C23 H19 109.5 . .
H18 C23 H19 109.5 . .
C23 C24 C22 108.1(13) . .
C23 C24 H20 110.1 . .
C22 C24 H20 110.1 . .
C23 C24 H21 110.1 . .
C22 C24 H21 110.1 . .
H20 C24 H21 108.4 . .
C26 C25 C10 176.4(7) . .
C25 C26 Si2 179.1(6) . .
C29 C27 C28 122.9(10) . .
C29 C27 Si2 120.1(8) . .
C28 C27 Si2 116.2(8) . .
C29 C27 H22 93.0 . .
C28 C27 H22 93.0 . .
Si2 C27 H22 93.0 . .
C27 C28 H23 109.5 . .
C27 C28 H24 109.5 . .
H23 C28 H24 109.5 . .
C27 C28 H25 109.5 . .
H23 C28 H25 109.5 . .
H24 C28 H25 109.5 . .
C27 C29 H26 109.5 . .
C27 C29 H27 109.5 . .
H26 C29 H27 109.5 . .
C27 C29 H28 109.5 . .
H26 C29 H28 109.5 . .
H27 C29 H28 109.5 . .
C31 C30 C32 111.4(9) . .
C31 C30 Si2 112.4(8) . .
C32 C30 Si2 111.9(7) . .
C31 C30 H29 107.0 . .
C32 C30 H29 107.0 . .
Si2 C30 H29 107.0 . .
C30 C31 H30 109.5 . .
C30 C31 H31 109.5 . .
H30 C31 H31 109.5 . .
C30 C31 H32 109.5 . .
H30 C31 H32 109.5 . .
H31 C31 H32 109.5 . .
C30 C32 H33 109.5 . .
C30 C32 H34 109.5 . .
H33 C32 H34 109.5 . .
C30 C32 H35 109.5 . .
H33 C32 H35 109.5 . .
H34 C32 H35 109.5 . .
C34 C33 C35 121.9(9) . .
C34 C33 Si2 116.5(9) . .
C35 C33 Si2 119.5(7) . .
C34 C33 H36 94.8 . .
C35 C33 H36 94.8 . .
Si2 C33 H36 94.8 . .
C33 C34 H37 109.5 . .
C33 C34 H38 109.5 . .
H37 C34 H38 109.5 . .
C33 C34 H39 109.5 . .
H37 C34 H39 109.5 . .
H38 C34 H39 109.5 . .
C33 C35 H40 109.5 . .
C33 C35 H41 109.5 . .
H40 C35 H41 109.5 . .
C33 C35 H42 109.5 . .
H40 C35 H42 109.5 . .
H41 C35 H42 109.5 . .

loop_
_geom_bond_atom_site_label_1
_geom_bond_atom_site_label_2
_geom_bond_distance
_geom_bond_site_symmetry_2
Si2 C26 1.848(8) .
Si2 C33 1.854(12) .
Si2 C30 1.869(9) .
Si2 C27 1.891(11) .
Mg1 N2 2.042(4) 2_565
Mg1 N2 2.042(4) .
Mg1 N1 2.050(4) .
Mg1 N1 2.050(4) 2_565
N1 C4 1.347(6) .
N1 C1 1.388(7) .
N2 C6 1.372(6) .
N2 C9 1.400(6) .
C1 C10 1.394(8) .
C1 C2 1.443(7) .
C2 C3 1.344(7) .
C2 H1 0.9300 .
C3 C4 1.420(7) .
C3 H2 0.9300 .
C4 C5 1.416(7) .
C5 C6 1.405(7) .
C5 C11 1.415(7) .
C6 C7 1.439(7) .
C7 C8 1.326(7) .
C7 H3 0.9300 .
C8 C9 1.424(7) .
C8 H4 0.9300 .
C9 C10 1.392(7) 2_565
C10 C9 1.392(7) 2_565
C10 C25 1.443(8) .
C11 C12 1.207(6) .
C12 C13 1.422(7) .
C13 C14 1.381(8) .
C13 C18 1.414(8) .
C14 C15 1.369(8) .
C14 H5 0.9300 .
C15 C16 1.333(10) .
C15 H6 0.9300 .
C16 C17 1.383(10) .
C16 C19 1.541(10) .
C17 C18 1.373(8) .
C17 H7 0.9300 .
C18 H8 0.9300 .
C19 C20 1.397(12) .
C19 H9 0.9700 .
C19 H10 0.9700 .
C20 C21 1.499(9) .
C20 H11 0.9700 .
C20 H12 0.9700 .
C21 C22 1.438(9) .
C21 H13 0.9700 .
C21 H14 0.9700 .
C22 C24 1.549(9) .
C22 H15 0.9700 .
C22 H16 0.9700 .
C23 C24 1.454(9) .
C23 H17 0.9600 .
C23 H18 0.9600 .
C23 H19 0.9600 .
C24 H20 0.9700 .
C24 H21 0.9700 .
C25 C26 1.198(8) .
C27 C29 1.351(11) .
C27 C28 1.450(10) .
C27 H22 0.9800 .
C28 H23 0.9600 .
C28 H24 0.9600 .
C28 H25 0.9600 .
C29 H26 0.9600 .
C29 H27 0.9600 .
C29 H28 0.9600 .
C30 C31 1.499(12) .
C30 C32 1.545(13) .
C30 H29 0.9800 .
C31 H30 0.9600 .
C31 H31 0.9600 .
C31 H32 0.9600 .
C32 H33 0.9600 .
C32 H34 0.9600 .
C32 H35 0.9600 .
C33 C34 1.480(8) .
C33 C35 1.481(12) .
C33 H36 0.9800 .
C34 H37 0.9600 .
C34 H38 0.9600 .
C34 H39 0.9600 .
C35 H40 0.9600 .
C35 H41 0.9600 .
C35 H42 0.9600 .

loop_
_geom_torsion_atom_site_label_1
_geom_torsion_atom_site_label_2
_geom_torsion_atom_site_label_3
_geom_torsion_atom_site_label_4
_geom_torsion
_geom_torsion_site_symmetry_1
_geom_torsion_site_symmetry_4
N2 Mg1 N1 C4 178.6(4) 2_565 .
N2 Mg1 N1 C4 -1.4(4) . .
N1 Mg1 N1 C4 141(100) 2_565 .
N2 Mg1 N1 C1 -1.9(4) 2_565 .
N2 Mg1 N1 C1 178.1(4) . .
N1 Mg1 N1 C1 -40(100) 2_565 .
N2 Mg1 N2 C6 147(100) 2_565 .
N1 Mg1 N2 C6 2.0(4) . .
N1 Mg1 N2 C6 -178.0(4) 2_565 .
N2 Mg1 N2 C9 -38(100) 2_565 .
N1 Mg1 N2 C9 176.9(4) . .
N1 Mg1 N2 C9 -3.1(4) 2_565 .
C4 N1 C1 C10 179.7(5) . .
Mg1 N1 C1 C10 0.1(8) . .
C4 N1 C1 C2 -0.1(6) . .
Mg1 N1 C1 C2 -179.7(4) . .
N1 C1 C2 C3 -0.6(6) . .
C10 C1 C2 C3 179.6(6) . .
C1 C2 C3 C4 1.0(6) . .
C1 N1 C4 C5 -178.7(5) . .
Mg1 N1 C4 C5 0.9(8) . .
C1 N1 C4 C3 0.7(6) . .
Mg1 N1 C4 C3 -179.7(4) . .
C2 C3 C4 N1 -1.1(7) . .
C2 C3 C4 C5 178.3(5) . .
N1 C4 C5 C6 -0.3(9) . .
C3 C4 C5 C6 -179.6(5) . .
N1 C4 C5 C11 -180.0(5) . .
C3 C4 C5 C11 0.7(8) . .
C9 N2 C6 C5 -177.9(5) . .
Mg1 N2 C6 C5 -2.1(7) . .
C9 N2 C6 C7 1.8(6) . .
Mg1 N2 C6 C7 177.6(4) . .
C4 C5 C6 N2 0.9(9) . .
C11 C5 C6 N2 -179.4(5) . .
C4 C5 C6 C7 -178.7(5) . .
C11 C5 C6 C7 1.0(8) . .
N2 C6 C7 C8 -1.7(7) . .
C5 C6 C7 C8 178.0(5) . .
C6 C7 C8 C9 0.8(7) . .
C6 N2 C9 C10 178.4(5) . 2_565
Mg1 N2 C9 C10 2.6(8) . 2_565
C6 N2 C9 C8 -1.3(6) . .
Mg1 N2 C9 C8 -177.1(4) . .
C7 C8 C9 C10 -179.3(6) . 2_565
C7 C8 C9 N2 0.3(7) . .
N1 C1 C10 C9 1.6(10) . 2_565
C2 C1 C10 C9 -178.6(6) . 2_565
N1 C1 C10 C25 -176.6(5) . .
C2 C1 C10 C25 3.2(9) . .
C6 C5 C11 C12 165(42) . .
C4 C5 C11 C12 -16(42) . .
C5 C11 C12 C13 -72(100) . .
C11 C12 C13 C14 85(100) . .
C11 C12 C13 C18 -94(100) . .
C18 C13 C14 C15 -1.4(9) . .
C12 C13 C14 C15 178.7(6) . .
C13 C14 C15 C16 -0.4(11) . .
C14 C15 C16 C17 0.2(11) . .
C14 C15 C16 C19 -179.9(6) . .
C15 C16 C17 C18 2.0(11) . .
C19 C16 C17 C18 -177.9(6) . .
C16 C17 C18 C13 -3.8(10) . .
C14 C13 C18 C17 3.3(9) . .
C12 C13 C18 C17 -176.8(6) . .
C15 C16 C19 C20 87.3(11) . .
C17 C16 C19 C20 -92.8(11) . .
C16 C19 C20 C21 166.3(11) . .
C19 C20 C21 C22 40(2) . .
C20 C21 C22 C24 -179.8(12) . .
C21 C22 C24 C23 -164.3(15) . .
C9 C10 C25 C26 -168(11) 2_565 .
C1 C10 C25 C26 11(11) . .
C10 C25 C26 Si2 -58(49) . .
C33 Si2 C26 C25 -165(43) . .
C30 Si2 C26 C25 -44(43) . .
C27 Si2 C26 C25 74(43) . .
C26 Si2 C27 C29 2.4(16) . .
C33 Si2 C27 C29 -118.2(15) . .
C30 Si2 C27 C29 118.0(14) . .
C26 Si2 C27 C28 -167.7(9) . .
C33 Si2 C27 C28 71.7(12) . .
C30 Si2 C27 C28 -52.1(12) . .
C26 Si2 C30 C31 57.9(7) . .
C33 Si2 C30 C31 177.9(7) . .
C27 Si2 C30 C31 -59.8(8) . .
C26 Si2 C30 C32 -68.2(8) . .
C33 Si2 C30 C32 51.8(8) . .
C27 Si2 C30 C32 174.1(7) . .
C26 Si2 C33 C34 4.6(12) . .
C30 Si2 C33 C34 -113.1(10) . .
C27 Si2 C33 C34 124.8(11) . .
C26 Si2 C33 C35 168.7(9) . .
C30 Si2 C33 C35 50.9(11) . .
C27 Si2 C33 C35 -71.2(11) . .
